data_4317232
loop_
_publ_author_name
'Johanna Heine'
'Stefanie Dehnen'

_publ_section_title
;
 Aqueous Telluridoindate Chemistry: Water-Soluble Salts of Monomeric,
 Dimeric, and Trimeric In/Te Anions [InTe4]5-, [In2Te6]6-, and
 [In3Te10]11-
;
_journal_name_full 'Inorganic Chemistry'
_journal_page_first 11216
_journal_page_last 11222
_journal_paper_doi 10.1021/ic101881j
_journal_volume 49
_journal_year 2010
_chemical_formula_moiety 'In Te4, 2.16(H2 O), 5(K)'
_chemical_formula_sum 'H4.32 In K5 O2.16 Te4'
_chemical_formula_weight 859.72
_space_group_IT_number 14
_symmetry_cell_setting monoclinic
_symmetry_space_group_name_Hall '-P 2ybc'
_symmetry_space_group_name_H-M 'P 1 21/c 1'
_atom_sites_solution_primary direct
_atom_sites_solution_secondary difmap
_audit_creation_method SHELXL-97
_cell_angle_alpha 90.00
_cell_angle_beta 94.18(3)
_cell_angle_gamma 90.00
_cell_formula_units_Z 8
_cell_length_a 13.350(3)
_cell_length_b 14.136(4)
_cell_length_c 18.209(4)
_cell_measurement_reflns_used 11230
_cell_measurement_temperature 100(2)
_cell_measurement_theta_max 52.50
_cell_measurement_theta_min 4.48
_cell_volume 3427.2(15)
_diffrn_ambient_temperature 100(2)
_diffrn_measured_fraction_theta_full 0.997
_diffrn_measured_fraction_theta_max 0.994
_diffrn_measurement_device_type 'Stoe IPDS 2'
_diffrn_measurement_method \w-scan
_diffrn_radiation_monochromator graphite
_diffrn_radiation_source 'fine-focus sealed tube'
_diffrn_radiation_type MoK\a
_diffrn_radiation_wavelength 0.71073
_diffrn_reflns_av_R_equivalents 0.1090
_diffrn_reflns_av_sigmaI/netI 0.1218
_diffrn_reflns_limit_h_max 13
_diffrn_reflns_limit_h_min -16
_diffrn_reflns_limit_k_max 17
_diffrn_reflns_limit_k_min -16
_diffrn_reflns_limit_l_max 22
_diffrn_reflns_limit_l_min -22
_diffrn_reflns_number 23499
_diffrn_reflns_theta_full 25.00
_diffrn_reflns_theta_max 25.91
_diffrn_reflns_theta_min 1.83
_exptl_absorpt_coefficient_mu 9.242
_exptl_absorpt_correction_T_max 0.6186
_exptl_absorpt_correction_T_min 0.4350
_exptl_absorpt_correction_type gaussian
_exptl_absorpt_process_details 'A.L.Spek (2003) J. Appl. Cryst. 36, 7-13'
_exptl_crystal_colour yellow
_exptl_crystal_density_diffrn 3.332
_exptl_crystal_density_method 'not measured'
_exptl_crystal_description block
_exptl_crystal_F_000 2989
_exptl_crystal_size_max 0.06
_exptl_crystal_size_mid 0.05
_exptl_crystal_size_min 0.04
_refine_diff_density_max 1.35
_refine_diff_density_min -1.45
_refine_diff_density_rms 0.28
_refine_ls_extinction_method none
_refine_ls_goodness_of_fit_ref 0.914
_refine_ls_hydrogen_treatment undef
_refine_ls_matrix_type full
_refine_ls_number_parameters 221
_refine_ls_number_reflns 6636
_refine_ls_number_restraints 0
_refine_ls_restrained_S_all 0.914
_refine_ls_R_factor_all 0.0920
_refine_ls_R_factor_gt 0.0443
_refine_ls_shift/su_max 0.000
_refine_ls_shift/su_mean 0.000
_refine_ls_structure_factor_coef Fsqd
_refine_ls_weighting_details 'calc w=1/[\s^2^(Fo^2^)+(0.0002P)^2^] where P=(Fo^2^+2Fc^2^)/3'
_refine_ls_weighting_scheme calc
_refine_ls_wR_factor_gt 0.0636
_refine_ls_wR_factor_ref 0.0700
_reflns_number_gt 4140
_reflns_number_total 6636
_reflns_threshold_expression >2sigma(I)
_cod_data_source_file ic101881j_si_002.cif
_cod_data_source_block compound1
_cod_original_cell_volume 3427.2(14)
_cod_original_sg_symbol_H-M 'P 21/c'
_cod_database_code 4317232

loop_
_symmetry_equiv_pos_as_xyz
'x, y, z'
'-x, y+1/2, -z+1/2'
'-x, -y, -z'
'x, -y-1/2, z-1/2'

loop_
_atom_site_label
_atom_site_type_symbol
_atom_site_fract_x
_atom_site_fract_y
_atom_site_fract_z
_atom_site_U_iso_or_equiv
_atom_site_adp_type
_atom_site_occupancy
_atom_site_symmetry_multiplicity
_atom_site_calc_flag
_atom_site_refinement_flags
_atom_site_disorder_assembly
_atom_site_disorder_group
In1 In 0.32535(7) 0.51128(6) 0.16588(4) 0.0146(2) Uani 1 1 d . . .
In2 In 0.15280(7) 1.01019(6) 0.16203(4) 0.01448(19) Uani 1 1 d . . .
Te1 Te 0.44194(7) 0.64147(6) 0.09721(4) 0.01548(18) Uani 1 1 d . . .
Te3 Te 0.13983(7) 0.49253(6) 0.08264(4) 0.01761(19) Uani 1 1 d . . .
Te4 Te 0.32025(7) 0.96874(6) 0.08671(4) 0.01684(19) Uani 1 1 d . . .
Te5 Te 0.43157(7) 0.33909(6) 0.17284(4) 0.01834(19) Uani 1 1 d . . .
Te6 Te 0.30295(7) 0.56357(6) 0.31023(4) 0.01644(19) Uani 1 1 d . . .
Te7 Te 0.04634(7) 0.84461(6) 0.18821(4) 0.01689(19) Uani 1 1 d . . .
Te8 Te 0.03326(7) 1.14607(6) 0.09001(4) 0.01636(18) Uani 1 1 d . . .
K1 K 0.5608(2) 0.8655(2) 0.12718(14) 0.0213(6) Uani 1 1 d . . .
K2 K 0.5633(2) 0.6001(2) 0.26917(14) 0.0200(6) Uani 1 1 d . . .
K4 K 0.3082(2) 0.7836(2) 0.21747(15) 0.0204(6) Uani 1 1 d . . .
K7 K 0.3483(3) 0.7853(2) -0.04264(16) 0.0301(8) Uani 1 1 d . . .
K8 K 0.1011(2) 0.8677(2) 0.38290(15) 0.0224(7) Uani 1 1 d . . .
K9 K 0.6478(2) 0.5405(2) 0.02460(15) 0.0268(7) Uani 1 1 d . . .
O1 O 0.3179(8) 0.8754(6) 0.3642(5) 0.028(2) Uani 1 1 d . . .
O2 O 0.1638(8) 0.7270(7) 0.0121(5) 0.028(2) Uani 1 1 d . . .
O3 O 0.7512(11) 0.7902(8) 0.0899(8) 0.068(5) Uani 1 1 d . . .
O4A O 0.5847(19) 0.8150(13) -0.0214(8) 0.029(6) Uiso 0.62(5) 1 d P . .
O4B O 0.534(3) 0.842(2) -0.0230(12) 0.023(9) Uiso 0.38(5) 1 d P . .
O5 O 0.750(3) 0.737(2) -0.0352(16) 0.035(8) Uiso 0.33 1 d P . .
K5 K -0.0600(2) 0.0973(2) 0.25814(14) 0.0194(6) Uani 1 1 d . . .
K6 K 0.0581(2) 0.1837(2) 0.45058(15) 0.0223(7) Uani 1 1 d . . .
K10 K 0.1737(3) 0.3017(2) 0.21408(18) 0.0296(8) Uani 1 1 d . . .
Te2 Te 0.20237(7) 0.08267(6) 0.30656(4) 0.01557(18) Uani 1 1 d . . .
K3 K 0.1413(2) 1.04124(19) -0.06264(14) 0.0194(6) Uani 1 1 d . . .

loop_
_atom_site_aniso_label
_atom_site_aniso_U_11
_atom_site_aniso_U_22
_atom_site_aniso_U_33
_atom_site_aniso_U_23
_atom_site_aniso_U_13
_atom_site_aniso_U_12
In1 0.0153(5) 0.0133(4) 0.0149(4) -0.0004(3) -0.0010(3) -0.0010(4)
In2 0.0149(5) 0.0120(4) 0.0162(4) 0.0001(3) -0.0011(3) 0.0009(4)
Te1 0.0169(5) 0.0131(4) 0.0163(4) 0.0005(3) 0.0007(3) -0.0003(4)
Te3 0.0164(5) 0.0170(4) 0.0187(4) 0.0009(3) -0.0033(3) -0.0015(4)
Te4 0.0162(5) 0.0166(4) 0.0174(4) -0.0002(3) -0.0010(3) 0.0013(4)
Te5 0.0184(5) 0.0148(4) 0.0217(4) 0.0008(3) 0.0007(3) 0.0016(4)
Te6 0.0162(5) 0.0174(4) 0.0154(4) -0.0007(3) -0.0012(3) 0.0013(4)
Te7 0.0169(5) 0.0135(4) 0.0197(4) 0.0016(3) -0.0026(3) -0.0014(4)
Te8 0.0187(5) 0.0137(4) 0.0164(4) 0.0018(3) -0.0012(3) 0.0023(4)
K1 0.0212(17) 0.0190(15) 0.0235(14) -0.0036(11) 0.0001(12) 0.0015(13)
K2 0.0161(17) 0.0201(15) 0.0234(14) 0.0025(11) -0.0019(12) -0.0010(12)
K4 0.0230(18) 0.0156(14) 0.0224(14) 0.0020(11) 0.0011(12) 0.0046(13)
K7 0.048(2) 0.0198(15) 0.0203(14) 0.0013(12) -0.0116(14) -0.0067(15)
K8 0.0194(17) 0.0218(15) 0.0253(14) 0.0044(12) -0.0031(12) -0.0023(13)
K9 0.0197(18) 0.0366(18) 0.0237(14) -0.0092(13) -0.0006(12) 0.0072(14)
O1 0.022(6) 0.017(5) 0.043(6) -0.002(4) -0.003(4) 0.000(4)
O2 0.034(7) 0.024(5) 0.026(5) -0.011(4) -0.001(4) 0.012(5)
O3 0.042(9) 0.028(6) 0.128(12) 0.039(7) -0.035(8) -0.021(6)
K5 0.0125(16) 0.0256(16) 0.0198(13) 0.0006(11) -0.0010(11) -0.0013(13)
K6 0.0226(19) 0.0232(15) 0.0207(13) 0.0011(11) -0.0018(12) 0.0005(13)
K10 0.0187(19) 0.0239(16) 0.0453(19) 0.0156(14) -0.0040(14) -0.0015(14)
Te2 0.0153(5) 0.0155(4) 0.0154(4) -0.0007(3) -0.0015(3) 0.0010(4)
K3 0.0174(17) 0.0201(14) 0.0203(13) -0.0012(11) -0.0013(11) 0.0014(13)

loop_
_atom_type_symbol
_atom_type_description
_atom_type_scat_dispersion_real
_atom_type_scat_dispersion_imag
_atom_type_scat_source
H H 0.0000 0.0000 'International Tables Vol C Tables 4.2.6.8 and 6.1.1.4'
In In -0.7276 1.3100 'International Tables Vol C Tables 4.2.6.8 and 6.1.1.4'
K K 0.2009 0.2494 'International Tables Vol C Tables 4.2.6.8 and 6.1.1.4'
O O 0.0106 0.0060 'International Tables Vol C Tables 4.2.6.8 and 6.1.1.4'
Te Te -0.5308 1.6751 'International Tables Vol C Tables 4.2.6.8 and 6.1.1.4'

loop_
_geom_angle_atom_site_label_1
_geom_angle_atom_site_label_2
_geom_angle_atom_site_label_3
_geom_angle
_geom_angle_site_symmetry_1
_geom_angle_site_symmetry_3
_geom_angle_publ_flag
Te6 In1 Te1 110.78(4) . . ?
Te6 In1 Te5 106.09(4) . . ?
Te1 In1 Te5 107.30(5) . . ?
Te6 In1 Te3 112.58(5) . . ?
Te1 In1 Te3 108.70(4) . . ?
Te5 In1 Te3 111.26(4) . . ?
Te6 In1 K9 176.23(6) . 3_665 ?
Te1 In1 K9 66.40(6) . 3_665 ?
Te5 In1 K9 77.39(6) . 3_665 ?
Te3 In1 K9 66.87(6) . 3_665 ?
Te6 In1 K10 83.71(6) . . ?
Te1 In1 K10 165.40(6) . . ?
Te5 In1 K10 65.34(6) . . ?
Te3 In1 K10 65.25(5) . . ?
K9 In1 K10 99.20(8) 3_665 . ?
Te6 In1 K2 65.44(6) . . ?
Te1 In1 K2 61.62(5) . . ?
Te5 In1 K2 82.12(5) . . ?
Te3 In1 K2 165.99(5) . . ?
K9 In1 K2 114.11(8) 3_665 . ?
K10 In1 K2 126.64(7) . . ?
Te6 In1 K4 60.30(5) . . ?
Te1 In1 K4 60.43(5) . . ?
Te5 In1 K4 149.85(5) . . ?
Te3 In1 K4 98.89(5) . . ?
K9 In1 K4 115.95(7) 3_665 . ?
K10 In1 K4 132.25(8) . . ?
K2 In1 K4 67.78(6) . . ?
Te6 In1 K5 56.07(5) . 2 ?
Te1 In1 K5 119.05(5) . 2 ?
Te5 In1 K5 133.57(5) . 2 ?
Te3 In1 K5 57.34(4) . 2 ?
K9 In1 K5 122.61(7) 3_665 2 ?
K10 In1 K5 69.97(7) . 2 ?
K2 In1 K5 116.75(6) . 2 ?
K4 In1 K5 64.18(6) . 2 ?
Te8 In2 Te4 111.76(4) . . ?
Te8 In2 Te7 112.28(4) . . ?
Te4 In2 Te7 110.23(4) . . ?
Te8 In2 Te2 105.94(4) . 1_565 ?
Te4 In2 Te2 113.02(4) . 1_565 ?
Te7 In2 Te2 103.27(4) . 1_565 ?
Te8 In2 K5 63.35(5) . 1_565 ?
Te4 In2 K5 172.53(6) . 1_565 ?
Te7 In2 K5 77.19(6) . 1_565 ?
Te2 In2 K5 64.80(5) 1_565 1_565 ?
Te8 In2 K4 165.59(5) . . ?
Te4 In2 K4 61.45(5) . . ?
Te7 In2 K4 62.41(6) . . ?
Te2 In2 K4 88.46(5) 1_565 . ?
K5 In2 K4 124.65(7) 1_565 . ?
Te8 In2 K3 58.33(5) . . ?
Te4 In2 K3 60.13(5) . . ?
Te7 In2 K3 106.06(5) . . ?
Te2 In2 K3 150.33(5) 1_565 . ?
K5 In2 K3 117.82(7) 1_565 . ?
K4 In2 K3 109.00(6) . . ?
Te8 In2 K2 114.68(5) . 2_655 ?
Te4 In2 K2 57.05(5) . 2_655 ?
Te7 In2 K2 132.55(5) . 2_655 ?
Te2 In2 K2 57.40(5) 1_565 2_655 ?
K5 In2 K2 118.80(6) 1_565 2_655 ?
K4 In2 K2 73.39(6) . 2_655 ?
K3 In2 K2 103.74(7) . 2_655 ?
In1 Te1 K7 122.98(7) . . ?
In1 Te1 K9 112.86(7) . . ?
K7 Te1 K9 102.64(9) . . ?
In1 Te1 K2 73.80(6) . . ?
K7 Te1 K2 153.23(7) . . ?
K9 Te1 K2 86.77(8) . . ?
In1 Te1 K9 67.97(6) . 3_665 ?
K7 Te1 K9 82.95(8) . 3_665 ?
K9 Te1 K9 72.65(9) . 3_665 ?
K2 Te1 K9 123.81(7) . 3_665 ?
In1 Te1 K4 76.87(6) . . ?
K7 Te1 K4 87.12(8) . . ?
K9 Te1 K4 157.36(7) . . ?
K2 Te1 K4 76.18(7) . . ?
K9 Te1 K4 129.37(8) 3_665 . ?
In1 Te1 K1 141.28(6) . . ?
K7 Te1 K1 73.78(7) . . ?
K9 Te1 K1 93.91(8) . . ?
K2 Te1 K1 80.69(7) . . ?
K9 Te1 K1 149.96(7) 3_665 . ?
K4 Te1 K1 68.97(7) . . ?
In1 Te3 K5 79.80(6) . 2 ?
In1 Te3 K6 129.75(6) . 4_565 ?
K5 Te3 K6 139.23(8) 2 4_565 ?
In1 Te3 K9 66.85(5) . 3_665 ?
K5 Te3 K9 143.92(7) 2 3_665 ?
K6 Te3 K9 75.99(8) 4_565 3_665 ?
In1 Te3 K10 69.60(6) . . ?
K5 Te3 K10 78.33(8) 2 . ?
K6 Te3 K10 86.72(7) 4_565 . ?
K9 Te3 K10 101.40(8) 3_665 . ?
In1 Te3 K8 133.05(5) . 2_545 ?
K5 Te3 K8 75.17(7) 2 2_545 ?
K6 Te3 K8 64.09(7) 4_565 2_545 ?
K9 Te3 K8 138.51(7) 3_665 2_545 ?
K10 Te3 K8 66.84(7) . 2_545 ?
In1 Te3 K6 126.33(5) . 2 ?
K5 Te3 K6 65.12(6) 2 2 ?
K6 Te3 K6 102.36(6) 4_565 2 ?
K9 Te3 K6 125.04(7) 3_665 2 ?
K10 Te3 K6 133.55(8) . 2 ?
K8 Te3 K6 76.51(7) 2_545 2 ?
In1 Te3 K8 118.43(6) . 4_575 ?
K5 Te3 K8 120.08(7) 2 4_575 ?
K6 Te3 K8 74.28(6) 4_565 4_575 ?
K9 Te3 K8 68.71(7) 3_665 4_575 ?
K10 Te3 K8 160.11(7) . 4_575 ?
K8 Te3 K8 108.47(6) 2_545 4_575 ?
K6 Te3 K8 58.62(7) 2 4_575 ?
In2 Te4 K2 81.17(6) . 2_655 ?
In2 Te4 K7 127.79(7) . . ?
K2 Te4 K7 145.84(8) 2_655 . ?
In2 Te4 K4 75.28(6) . . ?
K2 Te4 K4 85.84(7) 2_655 . ?
K7 Te4 K4 85.33(7) . . ?
In2 Te4 K1 137.20(6) . . ?
K2 Te4 K1 73.50(7) 2_655 . ?
K7 Te4 K1 72.52(7) . . ?
K4 Te4 K1 69.09(7) . . ?
In2 Te4 K3 78.50(6) . . ?
K2 Te4 K3 130.22(7) 2_655 . ?
K7 Te4 K3 78.72(7) . . ?
K4 Te4 K3 130.57(7) . . ?
K1 Te4 K3 143.65(7) . . ?
In1 Te5 K2 146.90(7) . 2_645 ?
In1 Te5 K10 69.61(6) . . ?
K2 Te5 K10 78.28(7) 2_645 . ?
In1 Te5 K1 86.20(5) . 2_645 ?
K2 Te5 K1 78.57(6) 2_645 2_645 ?
K10 Te5 K1 76.45(8) . 2_645 ?
In1 Te5 K4 127.94(5) . 2_645 ?
K2 Te5 K4 70.30(6) 2_645 2_645 ?
K10 Te5 K4 132.88(7) . 2_645 ?
K1 Te5 K4 63.76(7) 2_645 2_645 ?
In1 Te5 K9 59.88(5) . 3_665 ?
K2 Te5 K9 131.65(6) 2_645 3_665 ?
K10 Te5 K9 93.12(7) . 3_665 ?
K1 Te5 K9 145.92(7) 2_645 3_665 ?
K4 Te5 K9 134.00(7) 2_645 3_665 ?
In1 Te6 K5 81.77(6) . 2 ?
In1 Te6 K7 151.53(7) . 4_576 ?
K5 Te6 K7 107.74(8) 2 4_576 ?
In1 Te6 K1 90.35(6) . 2_645 ?
K5 Te6 K1 133.58(7) 2 2_645 ?
K7 Te6 K1 100.71(7) 4_576 2_645 ?
In1 Te6 K4 76.96(5) . . ?
K5 Te6 K4 75.82(7) 2 . ?
K7 Te6 K4 79.51(7) 4_576 . ?
K1 Te6 K4 146.46(8) 2_645 . ?
In1 Te6 K3 127.78(6) . 4_576 ?
K5 Te6 K3 72.21(7) 2 4_576 ?
K7 Te6 K3 80.49(8) 4_576 4_576 ?
K1 Te6 K3 77.40(7) 2_645 4_576 ?
K4 Te6 K3 134.59(7) . 4_576 ?
In1 Te6 K2 70.87(6) . . ?
K5 Te6 K2 142.96(7) 2 . ?
K7 Te6 K2 87.44(8) 4_576 . ?
K1 Te6 K2 72.44(7) 2_645 . ?
K4 Te6 K2 74.07(7) . . ?
K3 Te6 K2 144.71(6) 4_576 . ?
In2 Te7 K8 91.30(6) . . ?
In2 Te7 K10 131.99(6) . 2 ?
K8 Te7 K10 68.94(8) . 2 ?
In2 Te7 K4 74.09(6) . . ?
K8 Te7 K4 75.51(7) . . ?
K10 Te7 K4 134.88(7) 2 . ?
In2 Te7 K6 125.73(6) . 2 ?
K8 Te7 K6 142.38(7) . 2 ?
K10 Te7 K6 87.26(7) 2 2 ?
K4 Te7 K6 105.93(8) . 2 ?
In2 Te7 K5 146.64(6) . 2 ?
K8 Te7 K5 79.57(6) . 2 ?
K10 Te7 K5 74.43(7) 2 2 ?
K4 Te7 K5 72.57(7) . 2 ?
K6 Te7 K5 65.82(6) 2 2 ?
In2 Te7 K3 81.79(5) . 3_575 ?
K8 Te7 K3 131.45(7) . 3_575 ?
K10 Te7 K3 80.55(7) 2 3_575 ?
K4 Te7 K3 144.52(7) . 3_575 ?
K6 Te7 K3 68.05(7) 2 3_575 ?
K5 Te7 K3 127.89(7) 2 3_575 ?
In2 Te7 K5 60.89(5) . 1_565 ?
K8 Te7 K5 70.24(6) . 1_565 ?
K10 Te7 K5 71.20(7) 2 1_565 ?
K4 Te7 K5 121.28(6) . 1_565 ?
K6 Te7 K5 130.19(7) 2 1_565 ?
K5 Te7 K5 140.40(3) 2 1_565 ?
K3 Te7 K5 64.48(6) 3_575 1_565 ?
In2 Te8 K5 71.00(6) . 1_565 ?
In2 Te8 K6 137.13(7) . 4_575 ?
K5 Te8 K6 146.22(8) 1_565 4_575 ?
In2 Te8 K3 84.17(6) . 3_575 ?
K5 Te8 K3 72.52(7) 1_565 3_575 ?
K6 Te8 K3 120.28(7) 4_575 3_575 ?
In2 Te8 K3 80.09(5) . . ?
K5 Te8 K3 143.49(7) 1_565 . ?
K6 Te8 K3 69.90(7) 4_575 . ?
K3 Te8 K3 83.01(8) 3_575 . ?
In2 Te8 K10 82.54(6) . 1_565 ?
K5 Te8 K10 76.69(7) 1_565 1_565 ?
K6 Te8 K10 87.85(7) 4_575 1_565 ?
K3 Te8 K10 149.00(7) 3_575 1_565 ?
K3 Te8 K10 121.76(8) . 1_565 ?
In2 Te8 K8 143.29(5) . 2 ?
K5 Te8 K8 80.77(7) 1_565 2 ?
K6 Te8 K8 65.57(7) 4_575 2 ?
K3 Te8 K8 109.59(7) 3_575 2 ?
K3 Te8 K8 133.96(7) . 2 ?
K10 Te8 K8 68.19(7) 1_565 2 ?
O4B K1 O4A 15.9(6) . . ?
O4B K1 O3 77.0(9) . . ?
O4A K1 O3 61.3(6) . . ?
O4B K1 Te6 116.6(5) . 2_655 ?
O4A K1 Te6 114.9(4) . 2_655 ?
O3 K1 Te6 85.7(2) . 2_655 ?
O4B K1 Te4 78.1(8) . . ?
O4A K1 Te4 93.9(5) . . ?
O3 K1 Te4 154.4(3) . . ?
Te6 K1 Te4 100.38(8) 2_655 . ?
O4B K1 Te1 73.6(5) . . ?
O4A K1 Te1 73.2(3) . . ?
O3 K1 Te1 91.5(2) . . ?
Te6 K1 Te1 168.32(9) 2_655 . ?
Te4 K1 Te1 86.99(7) . . ?
O4B K1 Te5 166.0(5) . 2_655 ?
O4A K1 Te5 158.0(5) . 2_655 ?
O3 K1 Te5 103.6(3) . 2_655 ?
Te6 K1 Te5 77.31(6) 2_655 2_655 ?
Te4 K1 Te5 101.98(8) . 2_655 ?
Te1 K1 Te5 92.36(7) . 2_655 ?
O4B K1 K4 108.6(7) . . ?
O4A K1 K4 118.2(4) . . ?
O3 K1 K4 140.2(2) . . ?
Te6 K1 K4 122.01(9) 2_655 . ?
Te4 K1 K4 55.38(6) . . ?
Te1 K1 K4 55.30(6) . . ?
Te5 K1 K4 61.79(7) 2_655 . ?
O4B K1 K7 37.2(7) . . ?
O4A K1 K7 49.2(5) . . ?
O3 K1 K7 106.7(3) . . ?
Te6 K1 K7 140.06(9) 2_655 . ?
Te4 K1 K7 53.58(7) . . ?
Te1 K1 K7 51.54(5) . . ?
Te5 K1 K7 132.42(10) 2_655 . ?
K4 K1 K7 71.45(8) . . ?
O4B K1 K2 120.8(8) . 2_655 ?
O4A K1 K2 134.4(5) . 2_655 ?
O3 K1 K2 141.1(3) . 2_655 ?
Te6 K1 K2 55.53(6) 2_655 2_655 ?
Te4 K1 K2 52.51(6) . 2_655 ?
Te1 K1 K2 125.60(10) . 2_655 ?
Te5 K1 K2 67.51(6) 2_655 2_655 ?
K4 K1 K2 71.05(8) . 2_655 ?
K7 K1 K2 106.01(9) . 2_655 ?
O4B K1 K3 80.0(7) . 3_675 ?
O4A K1 K3 69.9(4) . 3_675 ?
O3 K1 K3 39.0(2) . 3_675 ?
Te6 K1 K3 52.44(6) 2_655 3_675 ?
Te4 K1 K3 129.64(8) . 3_675 ?
Te1 K1 K3 128.45(9) . 3_675 ?
Te5 K1 K3 109.55(8) 2_655 3_675 ?
K4 K1 K3 171.33(8) . 3_675 ?
K7 K1 K3 117.17(9) . 3_675 ?
K2 K1 K3 105.94(8) 2_655 3_675 ?
O4B K1 K10 130.8(8) . 2_655 ?
O4A K1 K10 115.1(5) . 2_655 ?
O3 K1 K10 53.9(3) . 2_655 ?
Te6 K1 K10 65.35(6) 2_655 2_655 ?
Te4 K1 K10 150.79(9) . 2_655 ?
Te1 K1 K10 103.96(8) . 2_655 ?
Te5 K1 K10 51.38(6) 2_655 2_655 ?
K4 K1 K10 108.90(9) . 2_655 ?
K7 K1 K10 151.38(9) . 2_655 ?
K2 K1 K10 100.77(7) 2_655 2_655 ?
K3 K1 K10 63.23(7) 3_675 2_655 ?
Te1 K2 Te4 157.28(9) . 2_645 ?
Te1 K2 Te2 91.61(7) . 2_655 ?
Te4 K2 Te2 84.09(7) 2_645 2_655 ?
Te1 K2 Te5 96.10(7) . 2_655 ?
Te4 K2 Te5 106.62(7) 2_645 2_655 ?
Te2 K2 Te5 100.68(8) 2_655 2_655 ?
Te1 K2 Te6 79.61(7) . . ?
Te4 K2 Te6 98.61(8) 2_645 . ?
Te2 K2 Te6 163.52(9) 2_655 . ?
Te5 K2 Te6 94.15(8) 2_655 . ?
Te1 K2 In1 44.58(4) . . ?
Te4 K2 In1 120.61(8) 2_645 . ?
Te2 K2 In1 121.32(8) 2_655 . ?
Te5 K2 In1 117.55(8) 2_655 . ?
Te6 K2 In1 43.69(4) . . ?
Te1 K2 In2 133.43(9) . 2_645 ?
Te4 K2 In2 41.79(4) 2_645 2_645 ?
Te2 K2 In2 43.15(4) 2_655 2_645 ?
Te5 K2 In2 101.95(7) 2_655 2_645 ?
Te6 K2 In2 140.03(8) . 2_645 ?
In1 K2 In2 140.46(8) . 2_645 ?
Te1 K2 K1 111.34(8) . 2_645 ?
Te4 K2 K1 54.00(6) 2_645 2_645 ?
Te2 K2 K1 120.67(9) 2_655 2_645 ?
Te5 K2 K1 128.13(9) 2_655 2_645 ?
Te6 K2 K1 52.02(6) . 2_645 ?
In1 K2 K1 67.57(6) . 2_645 ?
In2 K2 K1 90.23(7) 2_645 2_645 ?
Te1 K2 K4 52.74(6) . . ?
Te4 K2 K4 141.57(9) 2_645 . ?
Te2 K2 K4 131.65(8) 2_655 . ?
Te5 K2 K4 59.40(6) 2_655 . ?
Te6 K2 K4 51.89(6) . . ?
In1 K2 K4 58.17(6) . . ?
In2 K2 K4 161.05(9) 2_645 . ?
K1 K2 K4 103.90(9) 2_645 . ?
Te1 K2 K10 105.32(8) . 2_655 ?
Te4 K2 K10 89.05(8) 2_645 2_655 ?
Te2 K2 K10 50.32(6) 2_655 2_655 ?
Te5 K2 K10 51.61(6) 2_655 2_655 ?
Te6 K2 K10 145.50(9) . 2_655 ?
In1 K2 K10 149.66(8) . 2_655 ?
In2 K2 K10 58.59(6) 2_645 2_655 ?
K1 K2 K10 142.71(9) 2_645 2_655 ?
K4 K2 K10 103.41(8) . 2_655 ?
Te1 K2 K1 50.60(5) . . ?
Te4 K2 K1 148.23(9) 2_645 . ?
Te2 K2 K1 78.76(7) 2_655 . ?
Te5 K2 K1 51.85(5) 2_655 . ?
Te6 K2 K1 105.42(8) . . ?
In1 K2 K1 91.16(7) . . ?
In2 K2 K1 113.35(8) 2_645 . ?
K1 K2 K1 156.29(8) 2_645 . ?
K4 K2 K1 53.86(7) . . ?
K10 K2 K1 59.45(7) 2_655 . ?
Te1 K2 K9 46.41(5) . . ?
Te4 K2 K9 119.19(9) 2_645 . ?
Te2 K2 K9 48.79(6) 2_655 . ?
Te5 K2 K9 116.65(8) 2_655 . ?
Te6 K2 K9 117.55(8) . . ?
In1 K2 K9 73.93(6) . . ?
In2 K2 K9 87.36(7) 2_645 . ?
K1 K2 K9 114.10(8) 2_645 . ?
K4 K2 K9 98.01(7) . . ?
K10 K2 K9 86.49(8) 2_655 . ?
K1 K2 K9 66.81(7) . . ?
O1 K4 Te6 87.46(19) . . ?
O1 K4 Te4 106.30(19) . . ?
Te6 K4 Te4 166.07(9) . . ?
O1 K4 Te1 144.4(2) . . ?
Te6 K4 Te1 79.94(6) . . ?
Te4 K4 Te1 87.37(7) . . ?
O1 K4 Te7 90.4(2) . . ?
Te6 K4 Te7 103.19(8) . . ?
Te4 K4 Te7 79.36(6) . . ?
Te1 K4 Te7 124.81(8) . . ?
O1 K4 In2 82.04(18) . . ?
Te6 K4 In2 144.51(10) . . ?
Te4 K4 In2 43.26(4) . . ?
Te1 K4 In2 125.89(8) . . ?
Te7 K4 In2 43.50(4) . . ?
O1 K4 Te5 58.6(2) . 2_655 ?
Te6 K4 Te5 88.88(6) . 2_655 ?
Te4 K4 Te5 96.39(8) . 2_655 ?
Te1 K4 Te5 87.75(7) . 2_655 ?
Te7 K4 Te5 146.51(8) . 2_655 ?
In2 K4 Te5 113.44(7) . 2_655 ?
O1 K4 In1 129.62(19) . . ?
Te6 K4 In1 42.73(4) . . ?
Te4 K4 In1 123.33(8) . . ?
Te1 K4 In1 42.70(4) . . ?
Te7 K4 In1 105.61(8) . . ?
In2 K4 In1 140.51(8) . . ?
Te5 K4 In1 104.33(7) 2_655 . ?
O1 K4 K1 105.0(2) . . ?
Te6 K4 K1 119.54(9) . . ?
Te4 K4 K1 55.53(6) . . ?
Te1 K4 K1 55.73(6) . . ?
Te7 K4 K1 134.69(9) . . ?
In2 K4 K1 95.94(8) . . ?
Te5 K4 K1 54.45(6) 2_655 . ?
In1 K4 K1 96.75(8) . . ?
O1 K4 K5 99.2(2) . 2 ?
Te6 K4 K5 50.81(6) . 2 ?
Te4 K4 K5 126.62(9) . 2 ?
Te1 K4 K5 98.27(8) . 2 ?
Te7 K4 K5 54.02(6) . 2 ?
In2 K4 K5 97.52(8) . 2 ?
Te5 K4 K5 136.65(8) 2_655 2 ?
In1 K4 K5 59.13(6) . 2 ?
K1 K4 K5 153.71(9) . 2 ?
O1 K4 K2 94.8(2) . . ?
Te6 K4 K2 54.04(6) . . ?
Te4 K4 K2 120.94(9) . . ?
Te1 K4 K2 51.07(6) . . ?
Te7 K4 K2 156.21(9) . . ?
In2 K4 K2 160.28(10) . . ?
Te5 K4 K2 50.30(5) 2_655 . ?
In1 K4 K2 54.05(5) . . ?
K1 K4 K2 65.93(7) . . ?
K5 K4 K2 102.20(8) 2 . ?
O1 K4 K8 41.7(2) . . ?
Te6 K4 K8 82.86(7) . . ?
Te4 K4 K8 108.76(8) . . ?
Te1 K4 K8 160.99(9) . . ?
Te7 K4 K8 52.04(6) . . ?
In2 K4 K8 66.86(6) . . ?
Te5 K4 K8 99.98(7) 2_655 . ?
In1 K4 K8 118.29(8) . . ?
K1 K4 K8 142.05(9) . . ?
K5 K4 K8 64.24(7) 2 . ?
K2 K4 K8 122.46(8) . . ?
O4B K7 O2 151.7(5) . . ?
O4B K7 O1 114.9(7) . 4_575 ?
O2 K7 O1 83.5(3) . 4_575 ?
O4B K7 O4A 10.5(7) . . ?
O2 K7 O4A 150.8(4) . . ?
O1 K7 O4A 106.0(4) 4_575 . ?
O4B K7 Te1 77.8(6) . . ?
O2 K7 Te1 81.1(2) . . ?
O1 K7 Te1 89.9(2) 4_575 . ?
O4A K7 Te1 71.5(3) . . ?
O4B K7 Te6 91.5(6) . 4_575 ?
O2 K7 Te6 110.1(2) . 4_575 ?
O1 K7 Te6 91.3(2) 4_575 4_575 ?
O4A K7 Te6 97.4(3) . 4_575 ?
Te1 K7 Te6 168.73(13) . 4_575 ?
O4B K7 Te4 80.1(7) . . ?
O2 K7 Te4 80.98(19) . . ?
O1 K7 Te4 164.4(3) 4_575 . ?
O4A K7 Te4 88.5(4) . . ?
Te1 K7 Te4 89.47(7) . . ?
Te6 K7 Te4 92.41(8) 4_575 . ?
O4B K7 K8 160.8(7) . 4_575 ?
O2 K7 K8 42.70(18) . 4_575 ?
O1 K7 K8 45.9(2) 4_575 4_575 ?
O4A K7 K8 151.6(4) . 4_575 ?
Te1 K7 K8 100.04(9) . 4_575 ?
Te6 K7 K8 88.75(8) 4_575 4_575 ?
Te4 K7 K8 119.04(11) . 4_575 ?
O4B K7 K1 39.7(5) . . ?
O2 K7 K1 112.11(19) . . ?
O1 K7 K1 135.6(2) 4_575 . ?
O4A K7 K1 42.5(3) . . ?
Te1 K7 K1 54.68(6) . . ?
Te6 K7 K1 118.45(9) 4_575 . ?
Te4 K7 K1 53.90(6) . . ?
K8 K7 K1 150.70(10) 4_575 . ?
O4B K7 K4 104.3(5) . 4_575 ?
O2 K7 K4 103.51(19) . 4_575 ?
O1 K7 K4 40.70(19) 4_575 4_575 ?
O4A K7 K4 101.3(3) . 4_575 ?
Te1 K7 K4 127.51(9) . 4_575 ?
Te6 K7 K4 51.20(6) 4_575 4_575 ?
Te4 K7 K4 143.01(9) . 4_575 ?
K8 K7 K4 61.62(7) 4_575 4_575 ?
K1 K7 K4 143.65(12) . 4_575 ?
O4B K7 K3 109.4(8) . . ?
O2 K7 K3 73.9(2) . . ?
O1 K7 K3 121.8(2) 4_575 . ?
O4A K7 K3 119.8(4) . . ?
Te1 K7 K3 135.92(10) . . ?
Te6 K7 K3 51.21(6) 4_575 . ?
Te4 K7 K3 51.54(6) . . ?
K8 K7 K3 85.60(9) 4_575 . ?
K1 K7 K3 102.60(8) . . ?
K4 K7 K3 93.79(7) 4_575 . ?
O4B K7 K9 107.0(7) . 3_665 ?
O2 K7 K9 72.0(2) . 3_665 ?
O1 K7 K9 41.13(19) 4_575 3_665 ?
O4A K7 K9 96.7(4) . 3_665 ?
Te1 K7 K9 49.68(5) . 3_665 ?
Te6 K7 K9 132.39(8) 4_575 3_665 ?
Te4 K7 K9 133.18(9) . 3_665 ?
K8 K7 K9 60.08(7) 4_575 3_665 ?
K1 K7 K9 102.33(8) . 3_665 ?
K4 K7 K9 81.49(7) 4_575 3_665 ?
K3 K7 K9 143.35(10) . 3_665 ?
O2 K8 O1 83.0(3) 4_576 . ?
O2 K8 Te7 145.1(2) 4_576 . ?
O1 K8 Te7 91.2(2) . . ?
O2 K8 Te2 128.8(2) 4_576 1_565 ?
O1 K8 Te2 61.91(18) . 1_565 ?
Te7 K8 Te2 75.70(6) . 1_565 ?
O2 K8 Te8 66.1(2) 4_576 2_545 ?
O1 K8 Te8 122.88(19) . 2_545 ?
Te7 K8 Te8 89.35(7) . 2_545 ?
Te2 K8 Te8 164.67(8) 1_565 2_545 ?
O2 K8 Te3 107.0(2) 4_576 2 ?
O1 K8 Te3 149.64(19) . 2 ?
Te7 K8 Te3 95.32(7) . 2 ?
Te2 K8 Te3 91.04(7) 1_565 2 ?
Te8 K8 Te3 86.89(7) 2_545 2 ?
O2 K8 K6 53.1(2) 4_576 3_566 ?
O1 K8 K6 134.0(2) . 3_566 ?
Te7 K8 K6 132.04(9) . 3_566 ?
Te2 K8 K6 133.75(9) 1_565 3_566 ?
Te8 K8 K6 55.60(6) 2_545 3_566 ?
Te3 K8 K6 55.67(7) 2 3_566 ?
O2 K8 K10 117.6(2) 4_576 2 ?
O1 K8 K10 145.4(2) . 2 ?
Te7 K8 K10 55.68(7) . 2 ?
Te2 K8 K10 111.98(8) 1_565 2 ?
Te8 K8 K10 55.00(6) 2_545 2 ?
Te3 K8 K10 54.83(6) 2 2 ?
K6 K8 K10 76.63(9) 3_566 2 ?
O2 K8 K7 43.9(2) 4_576 4_576 ?
O1 K8 K7 44.05(19) . 4_576 ?
Te7 K8 K7 112.39(9) . 4_576 ?
Te2 K8 K7 104.74(9) 1_565 4_576 ?
Te8 K8 K7 83.92(8) 2_545 4_576 ?
Te3 K8 K7 150.60(9) 2 4_576 ?
K6 K8 K7 96.66(9) 3_566 4_576 ?
K10 K8 K7 134.70(10) 2 4_576 ?
O2 K8 Te3 58.4(2) 4_576 4_576 ?
O1 K8 Te3 91.32(19) . 4_576 ?
Te7 K8 Te3 156.47(8) . 4_576 ?
Te2 K8 Te3 84.90(6) 1_565 4_576 ?
Te8 K8 Te3 108.73(7) 2_545 4_576 ?
Te3 K8 Te3 71.53(6) 2 4_576 ?
K6 K8 Te3 56.32(6) 3_566 4_576 ?
K10 K8 Te3 122.87(10) 2 4_576 ?
K7 K8 Te3 85.12(7) 4_576 4_576 ?
O2 K8 K9 76.6(2) 4_576 2_655 ?
O1 K8 K9 44.95(18) . 2_655 ?
Te7 K8 K9 121.75(9) . 2_655 ?
Te2 K8 K9 52.20(6) 1_565 2_655 ?
Te8 K8 K9 142.49(8) 2_545 2_655 ?
Te3 K8 K9 108.30(8) 2 2_655 ?
K6 K8 K9 104.50(8) 3_566 2_655 ?
K10 K8 K9 159.41(10) 2 2_655 ?
K7 K8 K9 65.89(8) 4_576 2_655 ?
Te3 K8 K9 49.71(6) 4_576 2_655 ?
O2 K8 K4 106.5(2) 4_576 . ?
O1 K8 K4 42.06(19) . . ?
Te7 K8 K4 52.45(6) . . ?
Te2 K8 K4 72.23(7) 1_565 . ?
Te8 K8 K4 101.50(8) 2_545 . ?
Te3 K8 K4 145.99(8) 2 . ?
K6 K8 K4 152.66(9) 3_566 . ?
K10 K8 K4 103.48(9) 2 . ?
K7 K8 K4 63.39(8) 4_576 . ?
Te3 K8 K4 133.35(9) 4_576 . ?
K9 K8 K4 84.97(8) 2_655 . ?
O1 K9 O5 143.2(6) 2_645 . ?
O1 K9 Te1 98.4(2) 2_645 . ?
O5 K9 Te1 97.8(6) . . ?
O1 K9 Te1 83.67(18) 2_645 3_665 ?
O5 K9 Te1 122.1(5) . 3_665 ?
Te1 K9 Te1 107.35(9) . 3_665 ?
O1 K9 Te2 61.29(17) 2_645 2_655 ?
O5 K9 Te2 85.7(5) . 2_655 ?
Te1 K9 Te2 90.73(7) . 2_655 ?
Te1 K9 Te2 142.83(10) 3_665 2_655 ?
O1 K9 In1 117.2(2) 2_645 3_665 ?
O5 K9 In1 77.4(5) . 3_665 ?
Te1 K9 In1 126.47(9) . 3_665 ?
Te1 K9 In1 45.63(4) 3_665 3_665 ?
Te2 K9 In1 140.54(10) 2_655 3_665 ?
O1 K9 Te3 99.9(2) 2_645 3_665 ?
O5 K9 Te3 64.6(6) . 3_665 ?
Te1 K9 Te3 161.22(10) . 3_665 ?
Te1 K9 Te3 79.02(6) 3_665 3_665 ?
Te2 K9 Te3 94.26(8) 2_655 3_665 ?
In1 K9 Te3 46.28(5) 3_665 3_665 ?
O1 K9 Te5 155.89(19) 2_645 3_665 ?
O5 K9 Te5 56.1(5) . 3_665 ?
Te1 K9 Te5 90.13(7) . 3_665 ?
Te1 K9 Te5 72.25(6) 3_665 3_665 ?
Te2 K9 Te5 141.56(10) 2_655 3_665 ?
In1 K9 Te5 42.73(4) 3_665 3_665 ?
Te3 K9 Te5 74.77(6) 3_665 3_665 ?
O1 K9 K9 91.5(2) 2_645 3_665 ?
O5 K9 K9 124.6(6) . 3_665 ?
Te1 K9 K9 54.82(8) . 3_665 ?
Te1 K9 K9 52.53(7) 3_665 3_665 ?
Te2 K9 K9 133.86(13) 2_655 3_665 ?
In1 K9 K9 84.00(9) 3_665 3_665 ?
Te3 K9 K9 128.62(11) 3_665 3_665 ?
Te5 K9 K9 74.98(8) 3_665 3_665 ?
O1 K9 K8 42.1(2) 2_645 2_645 ?
O5 K9 K8 105.8(6) . 2_645 ?
Te1 K9 K8 133.83(9) . 2_645 ?
Te1 K9 K8 92.88(8) 3_665 2_645 ?
Te2 K9 K8 53.21(6) 2_655 2_645 ?
In1 K9 K8 97.48(8) 3_665 2_645 ?
Te3 K9 K8 61.58(6) 3_665 2_645 ?
Te5 K9 K8 135.94(9) 3_665 2_645 ?
K9 K9 K8 128.23(13) 3_665 2_645 ?
O1 K9 K6 101.0(2) 2_645 2_655 ?
O5 K9 K6 42.7(6) . 2_655 ?
Te1 K9 K6 119.96(9) . 2_655 ?
Te1 K9 K6 130.86(9) 3_665 2_655 ?
Te2 K9 K6 53.15(6) 2_655 2_655 ?
In1 K9 K6 92.39(9) 3_665 2_655 ?
Te3 K9 K6 51.89(6) 3_665 2_655 ?
Te5 K9 K6 94.08(8) 3_665 2_655 ?
K9 K9 K6 167.27(13) 3_665 2_655 ?
K8 K9 K6 64.29(7) 2_645 2_655 ?
O1 K9 K7 37.13(17) 2_645 3_665 ?
O5 K9 K7 149.0(6) . 3_665 ?
Te1 K9 K7 113.04(10) . 3_665 ?
Te1 K9 K7 47.37(5) 3_665 3_665 ?
Te2 K9 K7 95.85(7) 2_655 3_665 ?
In1 K9 K7 82.18(7) 3_665 3_665 ?
Te3 K9 K7 84.47(8) 3_665 3_665 ?
Te5 K9 K7 118.91(7) 3_665 3_665 ?
K9 K9 K7 75.25(10) 3_665 3_665 ?
K8 K9 K7 54.04(7) 2_645 3_665 ?
K6 K9 K7 116.43(9) 2_655 3_665 ?
K7 O1 K8 90.0(3) 4_576 . ?
K7 O1 K4 100.5(3) 4_576 . ?
K8 O1 K4 96.3(3) . . ?
K7 O1 K9 101.7(3) 4_576 2_655 ?
K8 O1 K9 93.0(3) . 2_655 ?
K4 O1 K9 155.8(4) . 2_655 ?
K8 O2 K7 93.3(3) 4_575 . ?
K8 O2 K6 81.9(3) 4_575 2 ?
K7 O2 K6 169.9(3) . 2 ?
K3 O3 K1 101.3(4) 3_675 . ?
K3 O3 K6 86.1(4) 3_675 2_655 ?
K1 O3 K6 172.5(4) . 2_655 ?
K1 O4A K7 88.3(6) . . ?
O4A O4B K7 132(3) . . ?
O4A O4B K1 88(2) . . ?
K7 O4B K1 103.1(10) . . ?
K6 O5 K9 88.6(8) 2_655 . ?
Te6 K5 Te8 95.66(7) 2_545 1_545 ?
Te6 K5 Te3 84.52(7) 2_545 2_545 ?
Te8 K5 Te3 166.26(10) 1_545 2_545 ?
Te6 K5 Te2 166.58(9) 2_545 . ?
Te8 K5 Te2 79.58(7) 1_545 . ?
Te3 K5 Te2 97.13(7) 2_545 . ?
Te6 K5 Te7 105.08(8) 2_545 2_545 ?
Te8 K5 Te7 91.84(7) 1_545 2_545 ?
Te3 K5 Te7 101.40(7) 2_545 2_545 ?
Te2 K5 Te7 87.71(6) . 2_545 ?
Te6 K5 In2 121.85(8) 2_545 1_545 ?
Te8 K5 In2 45.65(5) 1_545 1_545 ?
Te3 K5 In2 123.31(8) 2_545 1_545 ?
Te2 K5 In2 46.63(5) . 1_545 ?
Te7 K5 In2 115.30(8) 2_545 1_545 ?
Te6 K5 K6 132.52(10) 2_545 . ?
Te8 K5 K6 125.48(10) 1_545 . ?
Te3 K5 K6 61.21(6) 2_545 . ?
Te2 K5 K6 58.19(7) . . ?
Te7 K5 K6 56.77(6) 2_545 . ?
In2 K5 K6 104.82(9) 1_545 . ?
Te6 K5 In1 42.16(4) 2_545 2_545 ?
Te8 K5 In1 137.49(8) 1_545 2_545 ?
Te3 K5 In1 42.86(4) 2_545 2_545 ?
Te2 K5 In1 139.67(8) . 2_545 ?
Te7 K5 In1 102.93(8) 2_545 2_545 ?
In2 K5 In1 141.76(8) 1_545 2_545 ?
K6 K5 In1 95.29(8) . 2_545 ?
Te6 K5 Te7 96.11(7) 2_545 1_545 ?
Te8 K5 Te7 75.06(6) 1_545 1_545 ?
Te3 K5 Te7 91.24(7) 2_545 1_545 ?
Te2 K5 Te7 70.58(6) . 1_545 ?
Te7 K5 Te7 156.16(9) 2_545 1_545 ?
In2 K5 Te7 41.93(4) 1_545 1_545 ?
K6 K5 Te7 115.07(8) . 1_545 ?
In1 K5 Te7 100.08(7) 2_545 1_545 ?
Te6 K5 K3 55.86(6) 2_545 3_565 ?
Te8 K5 K3 54.65(6) 1_545 3_565 ?
Te3 K5 K3 115.89(9) 2_545 3_565 ?
Te2 K5 K3 112.18(9) . 3_565 ?
Te7 K5 K3 133.81(8) 2_545 3_565 ?
In2 K5 K3 65.99(7) 1_545 3_565 ?
K6 K5 K3 167.66(10) . 3_565 ?
In1 K5 K3 88.33(7) 2_545 3_565 ?
Te7 K5 K3 52.61(6) 1_545 3_565 ?
Te6 K5 K4 53.37(6) 2_545 2_545 ?
Te8 K5 K4 107.51(8) 1_545 2_545 ?
Te3 K5 K4 83.66(8) 2_545 2_545 ?
Te2 K5 K4 140.01(9) . 2_545 ?
Te7 K5 K4 53.41(6) 2_545 2_545 ?
In2 K5 K4 153.00(9) 1_545 2_545 ?
K6 K5 K4 88.84(8) . 2_545 ?
In1 K5 K4 56.69(6) 2_545 2_545 ?
Te7 K5 K4 149.34(8) 1_545 2_545 ?
K3 K5 K4 102.95(8) 3_565 2_545 ?
Te6 K5 K10 134.12(8) 2_545 . ?
Te8 K5 K10 52.96(6) 1_545 . ?
Te3 K5 K10 134.30(8) 2_545 . ?
Te2 K5 K10 51.70(6) . . ?
Te7 K5 K10 52.42(6) 2_545 . ?
In2 K5 K10 62.92(7) 1_545 . ?
K6 K5 K10 73.30(8) . . ?
In1 K5 K10 155.29(9) 2_545 . ?
Te7 K5 K10 104.60(9) 1_545 . ?
K3 K5 K10 107.52(9) 3_565 . ?
K4 K5 K10 100.41(9) 2_545 . ?
O5 K6 O3 46.4(7) 2_645 2_645 ?
O5 K6 O2 128.7(7) 2_645 2_545 ?
O3 K6 O2 139.6(3) 2_645 2_545 ?
O5 K6 Te8 65.2(6) 2_645 4_576 ?
O3 K6 Te8 87.8(2) 2_645 4_576 ?
O2 K6 Te8 64.72(18) 2_545 4_576 ?
O5 K6 Te3 67.8(6) 2_645 4_566 ?
O3 K6 Te3 106.5(2) 2_645 4_566 ?
O2 K6 Te3 103.62(18) 2_545 4_566 ?
Te8 K6 Te3 91.79(7) 4_576 4_566 ?
O5 K6 Te7 118.4(6) 2_645 2_545 ?
O3 K6 Te7 79.0(2) 2_645 2_545 ?
O2 K6 Te7 72.95(17) 2_545 2_545 ?
Te8 K6 Te7 91.27(7) 4_576 2_545 ?
Te3 K6 Te7 173.85(10) 4_566 2_545 ?
O5 K6 Te2 89.5(7) 2_645 . ?
O3 K6 Te2 62.2(2) 2_645 . ?
O2 K6 Te2 141.65(18) 2_545 . ?
Te8 K6 Te2 149.79(10) 4_576 . ?
Te3 K6 Te2 93.41(7) 4_566 . ?
Te7 K6 Te2 86.60(7) 2_545 . ?
O5 K6 Te3 145.3(6) 2_645 2_545 ?
O3 K6 Te3 152.1(3) 2_645 2_545 ?
O2 K6 Te3 61.16(18) 2_545 2_545 ?
Te8 K6 Te3 119.91(9) 4_576 2_545 ?
Te3 K6 Te3 77.64(6) 4_566 2_545 ?
Te7 K6 Te3 96.21(7) 2_545 2_545 ?
Te2 K6 Te3 90.26(7) . 2_545 ?
O5 K6 K8 98.2(6) 2_645 3_566 ?
O3 K6 K8 141.4(3) 2_645 3_566 ?
O2 K6 K8 44.98(16) 2_545 3_566 ?
Te8 K6 K8 58.83(7) 4_576 3_566 ?
Te3 K6 K8 60.24(6) 4_566 3_566 ?
Te7 K6 K8 117.28(10) 2_545 3_566 ?
Te2 K6 K8 146.22(10) . 3_566 ?
Te3 K6 K8 65.06(7) 2_545 3_566 ?
O5 K6 K5 144.2(7) 2_645 . ?
O3 K6 K5 102.9(3) 2_645 . ?
O2 K6 K5 85.99(18) 2_545 . ?
Te8 K6 K5 143.12(10) 4_576 . ?
Te3 K6 K5 117.77(9) 4_566 . ?
Te7 K6 K5 57.40(6) 2_545 . ?
Te2 K6 K5 55.75(6) . . ?
Te3 K6 K5 53.67(6) 2_545 . ?
K8 K6 K5 115.44(10) 3_566 . ?
O5 K6 K3 63.9(6) 2_645 4_576 ?
O3 K6 K3 44.4(2) 2_645 4_576 ?
O2 K6 K3 95.32(19) 2_545 4_576 ?
Te8 K6 K3 55.24(6) 4_576 4_576 ?
Te3 K6 K3 129.51(8) 4_566 4_576 ?
Te7 K6 K3 56.43(6) 2_545 4_576 ?
Te2 K6 K3 99.86(9) . 4_576 ?
Te3 K6 K3 149.68(9) 2_545 4_576 ?
K8 K6 K3 113.11(9) 3_566 4_576 ?
K5 K6 K3 109.79(8) . 4_576 ?
O5 K6 K9 48.7(6) 2_645 2_645 ?
O3 K6 K9 60.4(2) 2_645 2_645 ?
O2 K6 K9 155.74(18) 2_545 2_645 ?
Te8 K6 K9 111.64(8) 4_576 2_645 ?
Te3 K6 K9 52.13(6) 4_566 2_645 ?
Te7 K6 K9 131.11(10) 2_545 2_645 ?
Te2 K6 K9 51.88(6) . 2_645 ?
Te3 K6 K9 107.07(8) 2_545 2_645 ?
K8 K6 K9 111.50(9) 3_566 2_645 ?
K5 K6 K9 104.19(9) . 2_645 ?
K3 K6 K9 101.57(9) 4_576 2_645 ?
Te2 K10 Te8 78.21(7) . 1_545 ?
Te2 K10 Te7 88.61(8) . 2_545 ?
Te8 K10 Te7 90.37(8) 1_545 2_545 ?
Te2 K10 Te3 166.99(11) . . ?
Te8 K10 Te3 90.35(7) 1_545 . ?
Te7 K10 Te3 97.73(8) 2_545 . ?
Te2 K10 Te5 98.95(8) . . ?
Te8 K10 Te5 114.91(10) 1_545 . ?
Te7 K10 Te5 154.56(10) 2_545 . ?
Te3 K10 Te5 80.13(7) . . ?
Te2 K10 In1 140.09(10) . . ?
Te8 K10 In1 127.41(9) 1_545 . ?
Te7 K10 In1 117.38(9) 2_545 . ?
Te3 K10 In1 45.16(4) . . ?
Te5 K10 In1 45.06(5) . . ?
Te2 K10 K8 118.13(10) . 2_545 ?
Te8 K10 K8 56.81(6) 1_545 2_545 ?
Te7 K10 K8 55.37(7) 2_545 2_545 ?
Te3 K10 K8 58.33(6) . 2_545 ?
Te5 K10 K8 136.02(10) . 2_545 ?
In1 K10 K8 101.76(8) . 2_545 ?
Te2 K10 K5 52.17(6) . . ?
Te8 K10 K5 50.35(6) 1_545 . ?
Te7 K10 K5 53.15(6) 2_545 . ?
Te3 K10 K5 123.96(9) . . ?
Te5 K10 K5 146.96(10) . . ?
In1 K10 K5 167.36(10) . . ?
K8 K10 K5 66.25(8) 2_545 . ?
Te2 K10 K5 142.04(11) . 2 ?
Te8 K10 K5 118.49(8) 1_545 2 ?
Te7 K10 K5 59.46(7) 2_545 2 ?
Te3 K10 K5 49.63(6) . 2 ?
Te5 K10 K5 102.86(8) . 2 ?
In1 K10 K5 58.71(6) . 2 ?
K8 K10 K5 62.15(7) 2_545 2 ?
K5 K10 K5 110.06(8) . 2 ?
Te2 K10 K1 79.44(7) . 2_645 ?
Te8 K10 K1 151.61(10) 1_545 2_645 ?
Te7 K10 K1 106.38(9) 2_545 2_645 ?
Te3 K10 K1 109.32(9) . 2_645 ?
Te5 K10 K1 52.18(6) . 2_645 ?
In1 K10 K1 64.93(6) . 2_645 ?
K8 K10 K1 151.34(11) 2_545 2_645 ?
K5 K10 K1 123.66(8) . 2_645 ?
K5 K10 K1 89.88(8) 2 2_645 ?
Te2 K10 K2 50.05(6) . 2_645 ?
Te8 K10 K2 91.35(8) 1_545 2_645 ?
Te7 K10 K2 137.09(9) 2_545 2_645 ?
Te3 K10 K2 125.12(10) . 2_645 ?
Te5 K10 K2 50.11(6) . 2_645 ?
In1 K10 K2 94.85(9) . 2_645 ?
K8 K10 K2 147.94(10) 2_545 2_645 ?
K5 K10 K2 97.61(8) . 2_645 ?
K5 K10 K2 148.00(9) 2 2_645 ?
K1 K10 K2 60.72(7) 2_645 2_645 ?
Te2 K10 K3 90.88(8) . 4_576 ?
Te8 K10 K3 139.60(10) 1_545 4_576 ?
Te7 K10 K3 50.17(6) 2_545 4_576 ?
Te3 K10 K3 101.92(8) . 4_576 ?
Te5 K10 K3 105.13(8) . 4_576 ?
In1 K10 K3 85.06(7) . 4_576 ?
K8 K10 K3 97.52(9) 2_545 4_576 ?
K5 K10 K3 92.38(9) . 4_576 ?
K5 K10 K3 53.62(6) 2 4_576 ?
K1 K10 K3 57.66(7) 2_645 4_576 ?
K2 K10 K3 111.19(8) 2_645 4_576 ?
In2 Te2 K2 79.46(5) 1_545 2_645 ?
In2 Te2 K10 82.27(6) 1_545 . ?
K2 Te2 K10 79.63(8) 2_645 . ?
In2 Te2 K5 68.57(6) 1_545 . ?
K2 Te2 K5 141.90(7) 2_645 . ?
K10 Te2 K5 76.13(7) . . ?
In2 Te2 K9 143.69(6) 1_545 2_645 ?
K2 Te2 K9 83.76(7) 2_645 2_645 ?
K10 Te2 K9 125.97(7) . 2_645 ?
K5 Te2 K9 134.34(8) . 2_645 ?
In2 Te2 K8 89.14(5) 1_545 1_545 ?
K2 Te2 K8 125.00(7) 2_645 1_545 ?
K10 Te2 K8 152.00(8) . 1_545 ?
K5 Te2 K8 75.93(7) . 1_545 ?
K9 Te2 K8 74.58(7) 2_645 1_545 ?
In2 Te2 K6 134.62(6) 1_545 . ?
K2 Te2 K6 141.60(7) 2_645 . ?
K10 Te2 K6 87.43(8) . . ?
K5 Te2 K6 66.05(7) . . ?
K9 Te2 K6 74.97(7) 2_645 . ?
K8 Te2 K6 79.78(7) 1_545 . ?
O3 K3 Te8 159.7(3) 3_675 3_575 ?
O3 K3 Te8 91.5(4) 3_675 . ?
Te8 K3 Te8 96.99(8) 3_575 . ?
O3 K3 Te6 84.2(4) 3_675 4_575 ?
Te8 K3 Te6 91.20(7) 3_575 4_575 ?
Te8 K3 Te6 166.78(9) . 4_575 ?
O3 K3 Te4 93.1(2) 3_675 . ?
Te8 K3 Te4 106.53(7) 3_575 . ?
Te8 K3 Te4 79.29(6) . . ?
Te6 K3 Te4 88.45(7) 4_575 . ?
O3 K3 Te7 81.5(2) 3_675 3_575 ?
Te8 K3 Te7 80.06(6) 3_575 3_575 ?
Te8 K3 Te7 90.37(7) . 3_575 ?
Te6 K3 Te7 101.30(7) 4_575 3_575 ?
Te4 K3 Te7 168.25(9) . 3_575 ?
O3 K3 K6 49.5(3) 3_675 4_575 ?
Te8 K3 K6 123.05(9) 3_575 4_575 ?
Te8 K3 K6 54.85(6) . 4_575 ?
Te6 K3 K6 127.79(9) 4_575 4_575 ?
Te4 K3 K6 113.19(8) . 4_575 ?
Te7 K3 K6 55.52(6) 3_575 4_575 ?
O3 K3 In2 106.3(3) 3_675 . ?
Te8 K3 In2 92.10(7) 3_575 . ?
Te8 K3 In2 41.57(4) . . ?
Te6 K3 In2 128.06(8) 4_575 . ?
Te4 K3 In2 41.36(4) . . ?
Te7 K3 In2 130.29(9) 3_575 . ?
K6 K3 In2 91.94(7) 4_575 . ?
O3 K3 K5 110.5(3) 3_675 3_565 ?
Te8 K3 K5 52.84(6) 3_575 3_565 ?
Te8 K3 K5 140.86(10) . 3_565 ?
Te6 K3 K5 51.93(6) 4_575 3_565 ?
Te4 K3 K5 128.84(9) . 3_565 ?
Te7 K3 K5 62.91(6) 3_575 3_565 ?
K6 K3 K5 116.69(8) 4_575 3_565 ?
In2 K3 K5 142.64(9) . 3_565 ?
O3 K3 K1 39.6(3) 3_675 3_675 ?
Te8 K3 K1 141.28(9) 3_575 3_675 ?
Te8 K3 K1 120.52(8) . 3_675 ?
Te6 K3 K1 50.16(6) 4_575 3_675 ?
Te4 K3 K1 74.25(7) . 3_675 ?
Te7 K3 K1 106.94(8) 3_575 3_675 ?
K6 K3 K1 89.17(8) 4_575 3_675 ?
In2 K3 K1 109.10(7) . 3_675 ?
K5 K3 K1 95.56(8) 3_565 3_675 ?
O3 K3 K7 111.6(3) 3_675 . ?
Te8 K3 K7 78.83(7) 3_575 . ?
Te8 K3 K7 123.26(8) . . ?
Te6 K3 K7 48.30(6) 4_575 . ?
Te4 K3 K7 49.74(5) . . ?
Te7 K3 K7 142.01(8) 3_575 . ?
K6 K3 K7 157.62(10) 4_575 . ?
In2 K3 K7 81.77(6) . . ?
K5 K3 K7 79.17(7) 3_565 . ?
K1 K3 K7 72.90(8) 3_675 . ?
O3 K3 K10 51.0(3) 3_675 4_575 ?
Te8 K3 K10 109.53(7) 3_575 4_575 ?
Te8 K3 K10 123.45(8) . 4_575 ?
Te6 K3 K10 62.51(6) 4_575 4_575 ?
Te4 K3 K10 133.36(9) . 4_575 ?
Te7 K3 K10 49.28(6) 3_575 4_575 ?
K6 K3 K10 68.90(7) 4_575 4_575 ?
In2 K3 K10 156.51(8) . 4_575 ?
K5 K3 K10 60.81(6) 3_565 4_575 ?
K1 K3 K10 59.11(7) 3_675 4_575 ?
K7 K3 K10 110.64(9) . 4_575 ?

loop_
_geom_bond_atom_site_label_1
_geom_bond_atom_site_label_2
_geom_bond_distance
_geom_bond_site_symmetry_2
_geom_bond_publ_flag
In1 Te6 2.7676(13) . ?
In1 Te1 2.7671(14) . ?
In1 Te5 2.8152(14) . ?
In1 Te3 2.8203(14) . ?
In2 Te8 2.7661(13) . ?
In2 Te4 2.7692(15) . ?
In2 Te7 2.7973(14) . ?
In2 Te2 2.8564(12) 1_565 ?
Te1 K7 3.423(3) . ?
Te1 K9 3.445(3) . ?
Te1 K2 3.468(3) . ?
Te3 K5 3.491(3) 2 ?
Te4 K2 3.487(3) 2_655 ?
Te6 K5 3.421(3) 2 ?
Te6 K7 3.446(3) 4_576 ?
Te6 K1 3.484(3) 2_645 ?
Te8 K5 3.457(3) 1_565 ?
K1 O4B 2.75(2) . ?
K1 O4A 2.838(17) . ?
K1 O3 2.882(17) . ?
K1 Te6 3.484(3) 2_655 ?
K2 Te4 3.487(3) 2_645 ?
K4 O1 2.965(10) . ?
K7 O4B 2.61(3) . ?
K7 O2 2.846(12) . ?
K7 O1 2.847(9) 4_575 ?
K7 O4A 3.18(2) . ?
K7 Te6 3.445(3) 4_575 ?
K8 O2 2.782(9) 4_576 ?
K8 O1 2.941(11) . ?
K9 O1 3.102(9) 2_645 ?
K9 O5 3.31(3) . ?
O1 K7 2.847(9) 4_576 ?
O1 K9 3.102(9) 2_655 ?
O2 K8 2.782(9) 4_575 ?
O2 K6 3.147(12) 2 ?
O3 K3 2.844(12) 3_675 ?
O3 K6 3.092(16) 2_655 ?
O4A O4B 0.78(3) . ?
O5 K6 2.99(3) 2_655 ?
K5 Te6 3.421(3) 2_545 ?
K5 Te8 3.458(3) 1_545 ?
K5 Te3 3.491(3) 2_545 ?
K6 O5 2.99(3) 2_645 ?
K6 O3 3.092(17) 2_645 ?
K6 O2 3.147(12) 2_545 ?
Te2 In2 2.8565(12) 1_545 ?
K3 O3 2.844(12) 3_675 ?
